data_2215046
loop_
_publ_author_name
'Chun-Sen Liu'
'Li-Fen Yan'
'Jun-Jie Wang'

_publ_section_title
Dichlorido[1-(1-naphthylmethyl)-3-(2-pyridyl)-1<i>H</i>-pyrazole-\k^2^<i>N</i>^2^,<i>N</i>^3^]zinc(II)
_journal_coeditor_code CI2416
_journal_issue 9
_journal_name_full 'Acta Crystallographica Section E'
_journal_page_first m2265
_journal_page_last m2265
_journal_paper_doi 10.1107/S1600536807036756
_journal_volume 63
_journal_year 2007
_chemical_formula_iupac '[Zn Cl2 (C19 H15 N3)]'
_chemical_formula_moiety 'C19 H15 Cl2 N3 Zn'
_chemical_formula_sum 'C19 H15 Cl2 N3 Zn'
_chemical_formula_weight 421.61
_chemical_name_systematic
;
Dichlorido[1-(1-naphthylmethyl)-3-(2-pyridyl)-1H-pyrazole-
\k^2^N^2^,N^3^]zinc(II)
;
_space_group_IT_number 14
_symmetry_cell_setting monoclinic
_symmetry_space_group_name_Hall '-P 2yn'
_symmetry_space_group_name_H-M 'P 1 21/n 1'
_atom_sites_solution_hydrogens geom
_atom_sites_solution_primary direct
_atom_sites_solution_secondary difmap
_audit_creation_method SHELXL-97
_cell_angle_alpha 90.00
_cell_angle_beta 92.662(3)
_cell_angle_gamma 90.00
_cell_formula_units_Z 4
_cell_length_a 12.069(2)
_cell_length_b 10.9474(18)
_cell_length_c 13.609(2)
_cell_measurement_reflns_used 3039
_cell_measurement_temperature 293(2)
_cell_measurement_theta_max 25.16
_cell_measurement_theta_min 2.31
_cell_volume 1796.1(5)
_computing_cell_refinement 'SAINT (Bruker, 1998)'
_computing_data_collection 'SMART (Bruker, 1998)'
_computing_data_reduction SAINT
_computing_molecular_graphics 'SHELXTL (Bruker, 1998)'
_computing_publication_material 'SHELXTL and PLATON (Spek, 2003)'
_computing_structure_refinement 'SHELXL97 (Sheldrick, 1997)'
_computing_structure_solution 'SHELXS97 (Sheldrick, 1997)'
_diffrn_ambient_temperature 293(2)
_diffrn_measured_fraction_theta_full 0.997
_diffrn_measured_fraction_theta_max 0.997
_diffrn_measurement_device_type 'Bruker SMART CCD area-detector'
_diffrn_measurement_method '\f and \w'
_diffrn_radiation_monochromator graphite
_diffrn_radiation_source 'fine-focus sealed tube'
_diffrn_radiation_type MoK\a
_diffrn_radiation_wavelength 0.71073
_diffrn_reflns_av_R_equivalents 0.0460
_diffrn_reflns_av_sigmaI/netI 0.0537
_diffrn_reflns_limit_h_max 14
_diffrn_reflns_limit_h_min -15
_diffrn_reflns_limit_k_max 13
_diffrn_reflns_limit_k_min -9
_diffrn_reflns_limit_l_max 15
_diffrn_reflns_limit_l_min -17
_diffrn_reflns_number 10232
_diffrn_reflns_theta_full 26.42
_diffrn_reflns_theta_max 26.42
_diffrn_reflns_theta_min 2.21
_diffrn_standards_number 0
_exptl_absorpt_coefficient_mu 1.671
_exptl_absorpt_correction_T_max 0.7759
_exptl_absorpt_correction_T_min 0.7311
_exptl_absorpt_correction_type multi-scan
_exptl_absorpt_process_details '(SADABS; Bruker, 1998)'
_exptl_crystal_colour yellow
_exptl_crystal_density_diffrn 1.559
_exptl_crystal_density_method 'not measured'
_exptl_crystal_description Block
_exptl_crystal_F_000 856
_exptl_crystal_size_max 0.24
_exptl_crystal_size_mid 0.20
_exptl_crystal_size_min 0.18
_refine_diff_density_max 0.458
_refine_diff_density_min -0.407
_refine_ls_extinction_method none
_refine_ls_goodness_of_fit_ref 1.017
_refine_ls_hydrogen_treatment constr
_refine_ls_matrix_type full
_refine_ls_number_parameters 226
_refine_ls_number_reflns 3673
_refine_ls_number_restraints 0
_refine_ls_restrained_S_all 1.017
_refine_ls_R_factor_all 0.0674
_refine_ls_R_factor_gt 0.0353
_refine_ls_shift/su_max 0.001
_refine_ls_shift/su_mean 0.000
_refine_ls_structure_factor_coef Fsqd
_refine_ls_weighting_details 'calc w=1/[\s^2^(Fo^2^)+(0.0371P)^2^+0.4714P] where P=(Fo^2^+2Fc^2^)/3'
_refine_ls_weighting_scheme calc
_refine_ls_wR_factor_gt 0.0789
_refine_ls_wR_factor_ref 0.0933
_reflns_number_gt 2533
_reflns_number_total 3673
_reflns_threshold_expression I>2\s(I)
_cod_data_source_file ci2416.cif
_cod_data_source_block I
_cod_depositor_comments
;
The following automatic conversions were performed:
'_symmetry_cell_setting' value 'Monoclinic' changed to 'monoclinic'
according to '/home/saulius/struct/CIF-dictionaries/cif_core.dic'
dictionary named 'cif_core.dic' version 2.4.1 from 2010-06-29.

Automatic conversion script
Id: cif_fix_enum 1527 2010-12-29 10:47:43Z saulius 

The following automatic conversions were performed:

'_symmetry_cell_setting' value 'Monoclinic' changed to 'monoclinic'
according to /home/saulius/struct/CIF-dictionaries/cif_core.dic
dictionary named 'cif_core.dic' version 2.4.1 from 2010-06-29.

Automatic conversion script
Id: cif_fix_values 1715 2011-07-08 13:25:40Z adriana 
;
_cod_original_sg_symbol_H-M 'P 21/n'
_cod_database_code 2215046
_cod_database_fobs_code 2215046

loop_
_symmetry_equiv_pos_as_xyz
'x, y, z'
'-x+1/2, y+1/2, -z+1/2'
'-x, -y, -z'
'x-1/2, -y-1/2, z-1/2'

loop_
_atom_site_type_symbol
_atom_site_label
_atom_site_fract_x
_atom_site_fract_y
_atom_site_fract_z
_atom_site_U_iso_or_equiv
_atom_site_adp_type
_atom_site_calc_flag
_atom_site_refinement_flags
_atom_site_occupancy
Zn Zn1 0.11994(3) 0.26266(3) 0.11428(2) 0.03872(13) Uani d . 1
Cl Cl1 0.05436(8) 0.22829(10) 0.25927(7) 0.0695(3) Uani d . 1
Cl Cl2 0.20707(8) 0.43809(7) 0.10055(6) 0.0578(2) Uani d . 1
N N1 0.29477(18) 0.0502(2) 0.06734(18) 0.0383(6) Uani d . 1
N N2 0.20198(18) 0.1170(2) 0.05350(17) 0.0337(5) Uani d . 1
N N3 0.01157(18) 0.2225(2) -0.00402(17) 0.0374(6) Uani d . 1
C C1 0.3734(2) 0.0719(3) 0.1492(2) 0.0430(7) Uani d . 1
H H1A 0.4103 -0.0042 0.1669 0.052 Uiso calc R 1
H H1B 0.3335 0.0990 0.2055 0.052 Uiso calc R 1
C C2 0.4602(2) 0.1669(3) 0.1263(2) 0.0353(6) Uani d . 1
C C3 0.4487(3) 0.2406(3) 0.0461(2) 0.0460(8) Uani d . 1
H H3 0.3860 0.2327 0.0042 0.055 Uiso calc R 1
C C4 0.5288(3) 0.3285(3) 0.0250(3) 0.0554(9) Uani d . 1
H H4 0.5186 0.3782 -0.0301 0.066 Uiso calc R 1
C C5 0.6204(3) 0.3410(3) 0.0844(3) 0.0557(9) Uani d . 1
H H5 0.6729 0.3999 0.0703 0.067 Uiso calc R 1
C C6 0.6377(2) 0.2655(3) 0.1679(2) 0.0461(8) Uani d . 1
C C7 0.7348(3) 0.2733(4) 0.2298(3) 0.0634(11) Uani d . 1
H H7 0.7889 0.3306 0.2160 0.076 Uiso calc R 1
C C8 0.7505(3) 0.1995(4) 0.3082(3) 0.0733(13) Uani d . 1
H H8 0.8158 0.2047 0.3470 0.088 Uiso calc R 1
C C9 0.6694(3) 0.1152(4) 0.3315(2) 0.0648(11) Uani d . 1
H H9 0.6803 0.0666 0.3872 0.078 Uiso calc R 1
C C10 0.5742(3) 0.1026(3) 0.2744(2) 0.0511(8) Uani d . 1
H H10 0.5215 0.0450 0.2907 0.061 Uiso calc R 1
C C11 0.5558(2) 0.1775(3) 0.1901(2) 0.0383(7) Uani d . 1
C C12 0.3038(3) -0.0296(3) -0.0065(2) 0.0491(8) Uani d . 1
H H12 0.3614 -0.0850 -0.0132 0.059 Uiso calc R 1
C C13 0.2143(3) -0.0156(3) -0.0703(2) 0.0475(8) Uani d . 1
H H13 0.1984 -0.0585 -0.1282 0.057 Uiso calc R 1
C C14 0.1521(2) 0.0764(3) -0.0301(2) 0.0348(7) Uani d . 1
C C15 0.0460(2) 0.1310(3) -0.0620(2) 0.0359(7) Uani d . 1
C C16 -0.0163(3) 0.0922(3) -0.1437(2) 0.0472(8) Uani d . 1
H H16 0.0084 0.0291 -0.1829 0.057 Uiso calc R 1
C C17 -0.1174(3) 0.1499(3) -0.1659(2) 0.0541(9) Uani d . 1
H H17 -0.1614 0.1253 -0.2203 0.065 Uiso calc R 1
C C18 -0.1514(3) 0.2421(3) -0.1078(3) 0.0553(9) Uani d . 1
H H18 -0.2187 0.2811 -0.1219 0.066 Uiso calc R 1
C C19 -0.0850(2) 0.2770(3) -0.0280(3) 0.0485(8) Uani d . 1
H H19 -0.1082 0.3411 0.0109 0.058 Uiso calc R 1

loop_
_atom_site_aniso_label
_atom_site_aniso_U_11
_atom_site_aniso_U_22
_atom_site_aniso_U_33
_atom_site_aniso_U_12
_atom_site_aniso_U_13
_atom_site_aniso_U_23
Zn1 0.0406(2) 0.0404(2) 0.0348(2) 0.00353(16) -0.00087(14) -0.00799(16)
Cl1 0.0731(6) 0.0930(8) 0.0437(5) -0.0062(5) 0.0168(4) -0.0042(5)
Cl2 0.0793(6) 0.0408(5) 0.0524(5) -0.0079(4) -0.0084(4) -0.0040(4)
N1 0.0338(13) 0.0375(14) 0.0440(15) 0.0029(11) 0.0055(11) -0.0011(11)
N2 0.0326(12) 0.0311(13) 0.0375(13) -0.0001(10) 0.0042(10) -0.0028(10)
N3 0.0336(13) 0.0432(15) 0.0353(13) -0.0015(11) -0.0005(10) 0.0008(11)
C1 0.0388(17) 0.0491(19) 0.0409(17) 0.0051(14) 0.0003(14) 0.0091(14)
C2 0.0321(15) 0.0385(17) 0.0356(16) 0.0067(13) 0.0036(12) -0.0018(13)
C3 0.0401(17) 0.051(2) 0.0463(18) 0.0010(15) -0.0032(14) 0.0073(15)
C4 0.064(2) 0.049(2) 0.053(2) -0.0014(18) 0.0043(18) 0.0124(16)
C5 0.057(2) 0.048(2) 0.063(2) -0.0116(17) 0.0121(18) -0.0066(17)
C6 0.0394(17) 0.051(2) 0.0480(18) 0.0022(15) 0.0041(14) -0.0226(16)
C7 0.046(2) 0.082(3) 0.062(2) -0.0041(19) 0.0001(18) -0.035(2)
C8 0.052(2) 0.108(3) 0.058(3) 0.020(2) -0.0153(19) -0.042(2)
C9 0.067(2) 0.087(3) 0.0384(19) 0.031(2) -0.0111(18) -0.0100(18)
C10 0.054(2) 0.061(2) 0.0379(18) 0.0166(17) -0.0013(15) -0.0043(15)
C11 0.0362(16) 0.0444(18) 0.0345(16) 0.0085(14) 0.0038(13) -0.0113(13)
C12 0.051(2) 0.0397(19) 0.057(2) 0.0072(15) 0.0144(17) -0.0105(16)
C13 0.061(2) 0.0406(18) 0.0415(18) -0.0003(16) 0.0081(16) -0.0126(14)
C14 0.0411(16) 0.0339(16) 0.0297(14) -0.0093(13) 0.0052(13) -0.0033(12)
C15 0.0399(16) 0.0370(17) 0.0306(15) -0.0126(13) 0.0009(13) 0.0030(12)
C16 0.060(2) 0.0465(19) 0.0340(16) -0.0136(16) -0.0032(15) 0.0026(14)
C17 0.055(2) 0.063(2) 0.0422(19) -0.0263(18) -0.0177(16) 0.0178(18)
C18 0.0400(18) 0.071(3) 0.054(2) -0.0074(17) -0.0097(15) 0.018(2)
C19 0.0384(17) 0.052(2) 0.055(2) 0.0029(15) -0.0005(15) 0.0057(15)

loop_
_atom_type_symbol
_atom_type_description
_atom_type_scat_dispersion_real
_atom_type_scat_dispersion_imag
_atom_type_scat_source
C C 0.0033 0.0016 'International Tables Vol C Tables 4.2.6.8 and 6.1.1.4'
H H 0.0000 0.0000 'International Tables Vol C Tables 4.2.6.8 and 6.1.1.4'
Cl Cl 0.1484 0.1585 'International Tables Vol C Tables 4.2.6.8 and 6.1.1.4'
N N 0.0061 0.0033 'International Tables Vol C Tables 4.2.6.8 and 6.1.1.4'
Zn Zn 0.2839 1.4301 'International Tables Vol C Tables 4.2.6.8 and 6.1.1.4'

loop_
_geom_angle_atom_site_label_1
_geom_angle_atom_site_label_2
_geom_angle_atom_site_label_3
_geom_angle
_geom_angle_publ_flag
N2 Zn1 N3 79.77(9) yes
N2 Zn1 Cl1 115.27(7) yes
N3 Zn1 Cl1 114.91(7) yes
N2 Zn1 Cl2 113.51(7) yes
N3 Zn1 Cl2 113.93(7) yes
Cl1 Zn1 Cl2 114.83(4) yes
C12 N1 N2 110.3(2) ?
C12 N1 C1 127.6(3) ?
N2 N1 C1 122.0(2) ?
C14 N2 N1 106.1(2) ?
C14 N2 Zn1 113.01(18) ?
N1 N2 Zn1 140.77(18) ?
C19 N3 C15 118.5(3) ?
C19 N3 Zn1 127.3(2) ?
C15 N3 Zn1 114.23(18) ?
N1 C1 C2 112.8(2) ?
N1 C1 H1A 109.0 ?
C2 C1 H1A 109.0 ?
N1 C1 H1B 109.0 ?
C2 C1 H1B 109.0 ?
H1A C1 H1B 107.8 ?
C3 C2 C11 119.5(3) ?
C3 C2 C1 121.8(3) ?
C11 C2 C1 118.7(2) ?
C2 C3 C4 121.7(3) ?
C2 C3 H3 119.1 ?
C4 C3 H3 119.1 ?
C5 C4 C3 120.1(3) ?
C5 C4 H4 119.9 ?
C3 C4 H4 119.9 ?
C4 C5 C6 120.7(3) ?
C4 C5 H5 119.7 ?
C6 C5 H5 119.7 ?
C5 C6 C7 122.1(3) ?
C5 C6 C11 119.3(3) ?
C7 C6 C11 118.6(3) ?
C8 C7 C6 121.2(4) ?
C8 C7 H7 119.4 ?
C6 C7 H7 119.4 ?
C7 C8 C9 120.3(3) ?
C7 C8 H8 119.9 ?
C9 C8 H8 119.9 ?
C10 C9 C8 121.3(4) ?
C10 C9 H9 119.3 ?
C8 C9 H9 119.3 ?
C9 C10 C11 119.9(3) ?
C9 C10 H10 120.1 ?
C11 C10 H10 120.1 ?
C2 C11 C10 122.7(3) ?
C2 C11 C6 118.7(3) ?
C10 C11 C6 118.6(3) ?
N1 C12 C13 108.3(3) ?
N1 C12 H12 125.9 ?
C13 C12 H12 125.9 ?
C12 C13 C14 105.0(3) ?
C12 C13 H13 127.5 ?
C14 C13 H13 127.5 ?
N2 C14 C13 110.3(3) ?
N2 C14 C15 118.1(2) ?
C13 C14 C15 131.6(3) ?
N3 C15 C16 121.8(3) ?
N3 C15 C14 114.7(2) ?
C16 C15 C14 123.4(3) ?
C15 C16 C17 118.3(3) ?
C15 C16 H16 120.9 ?
C17 C16 H16 120.9 ?
C18 C17 C16 119.7(3) ?
C18 C17 H17 120.2 ?
C16 C17 H17 120.2 ?
C17 C18 C19 119.1(3) ?
C17 C18 H18 120.4 ?
C19 C18 H18 120.4 ?
N3 C19 C18 122.6(3) ?
N3 C19 H19 118.7 ?
C18 C19 H19 118.7 ?

loop_
_geom_bond_atom_site_label_1
_geom_bond_atom_site_label_2
_geom_bond_distance
_geom_bond_publ_flag
Zn1 N2 2.070(2) yes
Zn1 N3 2.074(2) yes
Zn1 Cl1 2.1924(10) yes
Zn1 Cl2 2.2016(9) yes
N1 C12 1.340(4) ?
N1 N2 1.344(3) ?
N1 C1 1.450(3) ?
N2 C14 1.338(3) ?
N3 C19 1.337(4) ?
N3 C15 1.352(4) ?
C1 C2 1.518(4) ?
C1 H1A 0.97 ?
C1 H1B 0.97 ?
C2 C3 1.359(4) ?
C2 C11 1.417(4) ?
C3 C4 1.404(4) ?
C3 H3 0.93 ?
C4 C5 1.345(4) ?
C4 H4 0.93 ?
C5 C6 1.413(5) ?
C5 H5 0.93 ?
C6 C7 1.414(5) ?
C6 C11 1.422(4) ?
C7 C8 1.345(6) ?
C7 H7 0.93 ?
C8 C9 1.392(5) ?
C8 H8 0.93 ?
C9 C10 1.363(4) ?
C9 H9 0.93 ?
C10 C11 1.420(4) ?
C10 H10 0.93 ?
C12 C13 1.363(4) ?
C12 H12 0.93 ?
C13 C14 1.384(4) ?
C13 H13 0.93 ?
C14 C15 1.461(4) ?
C15 C16 1.380(4) ?
C16 C17 1.395(4) ?
C16 H16 0.93 ?
C17 C18 1.358(5) ?
C17 H17 0.93 ?
C18 C19 1.374(5) ?
C18 H18 0.93 ?
C19 H19 0.93 ?

loop_
_geom_hbond_atom_site_label_D
_geom_hbond_atom_site_label_H
_geom_hbond_atom_site_label_A
_geom_hbond_site_symmetry_A
_geom_hbond_distance_DH
_geom_hbond_distance_HA
_geom_hbond_distance_DA
_geom_hbond_angle_DHA
_geom_hbond_publ_flag
C12 H12 Cg1 3_655 0.93 2.55 3.400(4) 152 yes
C13 H13 Cg2 3_655 0.93 2.87 3.536(3) 129 yes

loop_
_geom_torsion_atom_site_label_1
_geom_torsion_atom_site_label_2
_geom_torsion_atom_site_label_3
_geom_torsion_atom_site_label_4
_geom_torsion
C12 N1 N2 C14 0.8(3)
C1 N1 N2 C14 177.3(2)
C12 N1 N2 Zn1 -175.0(2)
C1 N1 N2 Zn1 1.6(4)
N3 Zn1 N2 C14 3.88(18)
Cl1 Zn1 N2 C14 116.72(18)
Cl2 Zn1 N2 C14 -107.90(18)
N3 Zn1 N2 N1 179.4(3)
Cl1 Zn1 N2 N1 -67.7(3)
Cl2 Zn1 N2 N1 67.7(3)
N2 Zn1 N3 C19 178.1(3)
Cl1 Zn1 N3 C19 64.9(3)
Cl2 Zn1 N3 C19 -70.6(2)
N2 Zn1 N3 C15 -2.49(19)
Cl1 Zn1 N3 C15 -115.73(18)
Cl2 Zn1 N3 C15 108.82(18)
C12 N1 C1 C2 88.0(4)
N2 N1 C1 C2 -87.9(3)
N1 C1 C2 C3 13.6(4)
N1 C1 C2 C11 -166.0(2)
C11 C2 C3 C4 -0.6(5)
C1 C2 C3 C4 179.9(3)
C2 C3 C4 C5 0.5(5)
C3 C4 C5 C6 0.6(5)
C4 C5 C6 C7 177.7(3)
C4 C5 C6 C11 -1.4(5)
C5 C6 C7 C8 -179.0(3)
C11 C6 C7 C8 0.1(5)
C6 C7 C8 C9 -1.6(5)
C7 C8 C9 C10 2.1(5)
C8 C9 C10 C11 -0.9(5)
C3 C2 C11 C10 -179.2(3)
C1 C2 C11 C10 0.4(4)
C3 C2 C11 C6 -0.2(4)
C1 C2 C11 C6 179.3(3)
C9 C10 C11 C2 178.3(3)
C9 C10 C11 C6 -0.6(4)
C5 C6 C11 C2 1.2(4)
C7 C6 C11 C2 -177.9(3)
C5 C6 C11 C10 -179.8(3)
C7 C6 C11 C10 1.1(4)
N2 N1 C12 C13 -0.5(3)
C1 N1 C12 C13 -176.8(3)
N1 C12 C13 C14 0.0(3)
N1 N2 C14 C13 -0.8(3)
Zn1 N2 C14 C13 176.28(19)
N1 N2 C14 C15 178.2(2)
Zn1 N2 C14 C15 -4.8(3)
C12 C13 C14 N2 0.5(3)
C12 C13 C14 C15 -178.3(3)
C19 N3 C15 C16 -0.9(4)
Zn1 N3 C15 C16 179.7(2)
C19 N3 C15 C14 -179.8(2)
Zn1 N3 C15 C14 0.8(3)
N2 C14 C15 N3 2.7(4)
C13 C14 C15 N3 -178.6(3)
N2 C14 C15 C16 -176.2(3)
C13 C14 C15 C16 2.5(5)
N3 C15 C16 C17 0.0(4)
C14 C15 C16 C17 178.8(3)
C15 C16 C17 C18 0.4(4)
C16 C17 C18 C19 0.1(5)
C15 N3 C19 C18 1.4(4)
Zn1 N3 C19 C18 -179.2(2)
C17 C18 C19 N3 -1.0(5)
